data_2020975
loop_
_publ_author_name
'H\"utzler, Wilhelm Maximilian'
'Bolte, Michael'

_publ_section_title
;
 Sulfur as hydrogen-bond acceptor in cocrystals of 2-thio-modified thymine
;
_journal_issue 1
_journal_name_full 'Acta Crystallographica Section C'
_journal_page_first 21
_journal_page_last 30
_journal_paper_doi 10.1107/S2053229617017181
_journal_volume 74
_journal_year 2018
_chemical_formula_iupac 'C9 H9 N5, C5 H6 N2 O S, 0.5(C3 H7 N O)'
_chemical_formula_moiety 'C9 H9 N5, C5 H6 N2 O S, 0.5(C3 H7 N O)'
_chemical_formula_sum 'C15.5 H18.5 N7.5 O1.5 S'
_chemical_formula_weight 365.93
_chemical_name_systematic
'5-Methyl-2-thiouracil--2,4-diamino-6-phenyl-1,3,5-triazine--<i>N</i>,<i>N</i>-dimethylformamide (2/2/1)'
_space_group_crystal_system monoclinic
_space_group_IT_number 14
_space_group_name_Hall '-P 2yn'
_space_group_name_H-M_alt 'P 1 21/n 1'
_symmetry_space_group_name_Hall '-P 2yn'
_symmetry_space_group_name_H-M 'P 1 21/n 1'
_atom_sites_solution_hydrogens mixed
_audit_creation_method SHELXL-2014/7
_cell_angle_alpha 90
_cell_angle_beta 100.900(8)
_cell_angle_gamma 90
_cell_formula_units_Z 8
_cell_length_a 11.1237(13)
_cell_length_b 19.5259(14)
_cell_length_c 16.7313(16)
_cell_measurement_reflns_used 10197
_cell_measurement_temperature 173(2)
_cell_measurement_theta_max 26.06
_cell_measurement_theta_min 3.37
_cell_volume 3568.5(6)
_computing_cell_refinement
;
X-AREA (Stoe & Cie, 2001)
;
_computing_data_collection
;
X-AREA (Stoe & Cie, 2001)
;
_computing_data_reduction
;
X-AREA (Stoe & Cie, 2001)
;
_computing_molecular_graphics
;
Mercury (Version 3.9, Macrae <i>et al.</i>,  2008) and XP in
SHELXTL-Plus (Sheldrick,
2008)
;
_computing_publication_material
;
publCIF (Westrip, 2010)
;
_computing_structure_refinement
;
SHELXL2014 (Sheldrick, 2015)
;
_computing_structure_solution
;
SHELXS97 (Sheldrick, 2008)
;
_diffrn_ambient_temperature 173(2)
_diffrn_measured_fraction_theta_full 0.998
_diffrn_measured_fraction_theta_max 0.990
_diffrn_measurement_device_type 'STOE IPDS II two-circle diffractometer'
_diffrn_measurement_method \w
_diffrn_radiation_type MoK\a
_diffrn_radiation_wavelength 0.71073
_diffrn_reflns_av_R_equivalents 0.1216
_diffrn_reflns_limit_h_max 13
_diffrn_reflns_limit_h_min -13
_diffrn_reflns_limit_k_max 23
_diffrn_reflns_limit_k_min -21
_diffrn_reflns_limit_l_max 20
_diffrn_reflns_limit_l_min -20
_diffrn_reflns_number 28366
_diffrn_reflns_theta_full 25.000
_diffrn_reflns_theta_max 25.922
_diffrn_reflns_theta_min 3.367
_exptl_absorpt_coefficient_mu 0.206
_exptl_absorpt_correction_T_max 1.000
_exptl_absorpt_correction_T_min 0.707
_exptl_absorpt_correction_type multi-scan
_exptl_absorpt_process_details
;
(X-AREA; Stoe & Cie, 2001)
;
_exptl_crystal_colour colourless
_exptl_crystal_density_diffrn 1.362
_exptl_crystal_description block
_exptl_crystal_F_000 1536
_exptl_crystal_size_max 0.290
_exptl_crystal_size_mid 0.210
_exptl_crystal_size_min 0.140
_refine_diff_density_max 0.265
_refine_diff_density_min -0.253
_refine_ls_extinction_method none
_refine_ls_goodness_of_fit_ref 0.894
_refine_ls_hydrogen_treatment mixed
_refine_ls_matrix_type full
_refine_ls_number_parameters 500
_refine_ls_number_reflns 6888
_refine_ls_number_restraints 12
_refine_ls_restrained_S_all 0.893
_refine_ls_R_factor_all 0.1110
_refine_ls_R_factor_gt 0.0527
_refine_ls_shift/su_max 0.000
_refine_ls_shift/su_mean 0.000
_refine_ls_structure_factor_coef Fsqd
_refine_ls_weighting_details 'w=1/[\s^2^(Fo^2^)+(0.0242P)^2^] where P=(Fo^2^+2Fc^2^)/3'
_refine_ls_weighting_scheme calc
_refine_ls_wR_factor_gt 0.0866
_refine_ls_wR_factor_ref 0.1003
_reflns_number_gt 4005
_reflns_number_total 6888
_reflns_threshold_expression 'I > 2\s(I)'
_cod_data_source_file eg3230sup1.cif
_cod_data_source_block III
_cod_depositor_comments
;

2019-09-06
Z value and formula fixed to values more according to usual
chemical conventions.                 miguel
;
_cod_original_formula_sum 'C31 H37 N15 O3 S2'
_cod_original_formula_weight 731.87
_cod_original_formula_moiety '2(C9 H9 N5), 2(C5 H6 N2 O S), C3 H7 N O'
_cod_original_formula_iupac '2C9 H9 N5, 2C5 H6 N2 O S, C3 H7 N O'
_cod_original_formula_units_Z 4
_cod_database_code 2020975
_shelx_space_group_comment
;
The symmetry employed for this shelxl refinement is uniquely defined
by the following loop, which should always be used as a source of
symmetry information in preference to the above space-group names.
They are only intended as comments.
;
_shelx_estimated_absorpt_t_min 0.943
_shelx_estimated_absorpt_t_max 0.972

loop_
_space_group_symop_operation_xyz
'x, y, z'
'-x+1/2, y+1/2, -z+1/2'
'-x, -y, -z'
'x-1/2, -y-1/2, z-1/2'

loop_
_atom_site_type_symbol
_atom_site_label
_atom_site_fract_x
_atom_site_fract_y
_atom_site_fract_z
_atom_site_U_iso_or_equiv
_atom_site_adp_type
_atom_site_calc_flag
_atom_site_occupancy
N N1A 0.7240(2) 0.33781(12) 0.35861(13) 0.0238(5) Uani d 1
H H1A 0.695(3) 0.3342(16) 0.3080(11) 0.029 Uiso d 1
C C2A 0.7848(3) 0.28178(14) 0.39106(16) 0.0233(6) Uani d 1
S S21A 0.78557(8) 0.20860(4) 0.33951(4) 0.0321(2) Uani d 1
N N3A 0.8457(2) 0.28922(12) 0.46960(13) 0.0241(5) Uani d 1
H H3A 0.891(3) 0.2545(12) 0.4926(17) 0.029 Uiso d 1
C C4A 0.8553(3) 0.34968(14) 0.51513(16) 0.0250(6) Uani d 1
O O41A 0.9210(2) 0.35168(11) 0.58258(11) 0.0335(5) Uani d 1
C C5A 0.7859(3) 0.40710(14) 0.47647(16) 0.0243(6) Uani d 1
C C51A 0.7929(3) 0.47369(16) 0.52174(18) 0.0357(8) Uani d 1
H H51A 0.8758 0.4925 0.5276 0.054 Uiso calc 1
H H52A 0.7734 0.4660 0.5757 0.054 Uiso calc 1
H H53A 0.7340 0.5061 0.4915 0.054 Uiso calc 1
C C6A 0.7228(3) 0.39836(15) 0.39988(16) 0.0255(6) Uani d 1
H H6A 0.6759 0.4355 0.3737 0.031 Uiso calc 1
N N1C 1.1528(2) 0.14570(11) 0.68091(13) 0.0234(5) Uani d 1
C C2C 1.0923(3) 0.19154(14) 0.62862(16) 0.0227(6) Uani d 1
N N21C 1.1082(3) 0.25761(12) 0.64879(15) 0.0333(7) Uani d 1
H H21C 1.143(3) 0.2653(17) 0.6986(12) 0.040 Uiso d 1
H H22C 1.054(3) 0.2875(14) 0.6270(18) 0.040 Uiso d 1
N N3C 1.0171(2) 0.17618(11) 0.55747(12) 0.0223(5) Uani d 1
C C4C 1.0093(3) 0.10863(14) 0.54062(15) 0.0222(6) Uani d 1
N N41C 0.9375(2) 0.08944(13) 0.47015(14) 0.0301(6) Uani d 1
H H41C 0.905(3) 0.1223(13) 0.4371(16) 0.036 Uiso d 1
H H42C 0.943(3) 0.0461(10) 0.4540(18) 0.036 Uiso d 1
N N5C 1.0682(2) 0.05846(11) 0.58753(12) 0.0222(5) Uani d 1
C C6C 1.1378(2) 0.08062(14) 0.65682(15) 0.0204(6) Uani d 1
C C7C 1.2063(3) 0.02851(14) 0.71324(15) 0.0222(6) Uani d 1
C C8C 1.3264(3) 0.04220(15) 0.75211(16) 0.0261(7) Uani d 1
H H8C 1.3655 0.0834 0.7409 0.031 Uiso calc 1
C C9C 1.3883(3) -0.00480(17) 0.80715(17) 0.0343(8) Uani d 1
H H9C 1.4711 0.0032 0.8321 0.041 Uiso calc 1
C C10C 1.3289(3) -0.06353(16) 0.82574(18) 0.0405(9) Uani d 1
H H10C 1.3709 -0.0950 0.8645 0.049 Uiso calc 1
C C11C 1.2102(3) -0.07673(16) 0.78890(17) 0.0358(8) Uani d 1
H H11C 1.1702 -0.1168 0.8027 0.043 Uiso calc 1
C C12C 1.1484(3) -0.03104(14) 0.73093(16) 0.0268(7) Uani d 1
H H12C 1.0672 -0.0407 0.7038 0.032 Uiso calc 1
N N1B 0.3071(2) 0.67042(13) 0.09829(15) 0.0321(6) Uani d 1
H H1B 0.263(3) 0.6411(14) 0.0672(17) 0.039 Uiso d 1
C C2B 0.3440(3) 0.65385(16) 0.17798(19) 0.0326(7) Uani d 1
S S21B 0.31177(9) 0.57761(4) 0.21378(5) 0.0461(3) Uani d 1
N N3B 0.4072(2) 0.70320(13) 0.22484(15) 0.0315(6) Uani d 1
H H3B 0.433(3) 0.6925(17) 0.2763(12) 0.038 Uiso d 1
C C4B 0.4289(3) 0.76923(16) 0.20038(19) 0.0325(7) Uani d 1
O O41B 0.4836(2) 0.81099(11) 0.24972(14) 0.0428(6) Uani d 1
C C5B 0.3828(3) 0.78429(16) 0.11545(18) 0.0313(7) Uani d 1
C C51B 0.3956(3) 0.85587(17) 0.0853(2) 0.0394(8) Uani d 1
H H51B 0.3665 0.8574 0.0262 0.059 Uiso calc 1
H H52B 0.4819 0.8696 0.0979 0.059 Uiso calc 1
H H53B 0.3469 0.8873 0.1119 0.059 Uiso calc 1
C C6B 0.3249(3) 0.73434(16) 0.06820(19) 0.0331(7) Uani d 1
H H6B 0.2953 0.7434 0.0121 0.040 Uiso calc 1
N N1D 0.5502(3) 0.72591(13) 0.53770(15) 0.0376(7) Uani d 1
C C2D 0.5200(3) 0.72647(16) 0.45575(19) 0.0397(9) Uani d 1
N N21D 0.5180(4) 0.78706(16) 0.41994(18) 0.0591(10) Uani d 1
H H21D 0.546(4) 0.8241(15) 0.448(2) 0.071 Uiso d 1
H H22D 0.513(4) 0.788(2) 0.3662(12) 0.071 Uiso d 1
N N3D 0.4944(3) 0.67046(13) 0.40835(15) 0.0355(7) Uani d 1
C C4D 0.5034(3) 0.61157(16) 0.45022(18) 0.0317(7) Uani d 1
N N41D 0.4798(3) 0.55376(14) 0.40628(16) 0.0391(7) Uani d 1
H H41D 0.451(3) 0.5580(18) 0.3540(12) 0.047 Uiso d 1
H H42D 0.474(3) 0.5131(12) 0.4289(19) 0.047 Uiso d 1
N N5D 0.5378(2) 0.60452(13) 0.53214(14) 0.0296(6) Uani d 1
C C6D 0.5584(3) 0.66449(15) 0.57198(17) 0.0279(7) Uani d 1
C C7D 0.5986(3) 0.66376(15) 0.66242(17) 0.0285(7) Uani d 1
C C8D 0.6169(3) 0.72528(16) 0.70468(19) 0.0368(8) Uani d 1
H H8D 0.5980 0.7671 0.6761 0.044 Uiso calc 1
C C9D 0.6622(3) 0.72679(18) 0.7876(2) 0.0434(9) Uani d 1
H H9D 0.6743 0.7694 0.8155 0.052 Uiso calc 1
C C10D 0.6899(3) 0.66622(19) 0.82988(19) 0.0404(8) Uani d 1
H H10D 0.7235 0.6670 0.8865 0.048 Uiso calc 1
C C11D 0.6682(3) 0.60473(18) 0.78925(19) 0.0418(9) Uani d 1
H H11D 0.6832 0.5629 0.8185 0.050 Uiso calc 1
C C12D 0.6247(3) 0.60345(17) 0.70574(19) 0.0379(8) Uani d 1
H H12D 0.6127 0.5608 0.6781 0.045 Uiso calc 1
C C1X 0.1583(3) 0.52923(16) -0.03270(18) 0.0315(7) Uani d 1
H H1X 0.2288 0.5039 -0.0087 0.038 Uiso calc 1
O O11X 0.1548(2) 0.59035(11) -0.01475(13) 0.0381(6) Uani d 1
N N2X 0.0709(2) 0.49640(13) -0.08292(15) 0.0326(6) Uani d 1
C C3X -0.0384(3) 0.53253(18) -0.1233(2) 0.0391(8) Uani d 1
H H3X1 -0.0574 0.5694 -0.0880 0.059 Uiso calc 1
H H3X2 -0.1073 0.5005 -0.1344 0.059 Uiso calc 1
H H3X3 -0.0239 0.5520 -0.1746 0.059 Uiso calc 1
C C4X 0.0826(4) 0.42428(18) -0.1020(2) 0.0479(9) Uani d 1
H H4X1 0.0890 0.4195 -0.1593 0.072 Uiso calc 1
H H4X2 0.0104 0.3994 -0.0920 0.072 Uiso calc 1
H H4X3 0.1562 0.4054 -0.0675 0.072 Uiso calc 1

loop_
_atom_site_aniso_label
_atom_site_aniso_U_11
_atom_site_aniso_U_22
_atom_site_aniso_U_33
_atom_site_aniso_U_12
_atom_site_aniso_U_13
_atom_site_aniso_U_23
N1A 0.0297(14) 0.0224(13) 0.0154(11) -0.0009(11) -0.0061(10) 0.0013(10)
C2A 0.0247(15) 0.0212(15) 0.0217(14) -0.0028(12) -0.0019(11) 0.0020(11)
S21A 0.0474(5) 0.0169(4) 0.0247(4) 0.0006(3) -0.0120(3) -0.0006(3)
N3A 0.0296(14) 0.0180(12) 0.0208(12) -0.0007(11) -0.0050(10) 0.0014(10)
C4A 0.0279(16) 0.0243(16) 0.0222(14) -0.0011(13) 0.0030(12) 0.0020(12)
O41A 0.0441(13) 0.0278(12) 0.0217(10) 0.0052(10) -0.0114(9) -0.0017(8)
C5A 0.0246(15) 0.0234(15) 0.0245(14) 0.0023(12) 0.0036(11) 0.0023(11)
C51A 0.045(2) 0.0264(16) 0.0295(16) 0.0080(14) -0.0074(14) -0.0041(13)
C6A 0.0262(16) 0.0229(16) 0.0255(14) 0.0020(12) -0.0005(12) 0.0047(12)
N1C 0.0273(13) 0.0189(12) 0.0202(11) 0.0003(10) -0.0055(10) -0.0006(9)
C2C 0.0260(15) 0.0192(15) 0.0211(13) -0.0010(12) -0.0006(11) 0.0017(11)
N21C 0.0485(17) 0.0169(13) 0.0252(13) 0.0025(12) -0.0170(12) -0.0027(10)
N3C 0.0315(13) 0.0164(12) 0.0162(11) 0.0007(10) -0.0025(9) -0.0023(9)
C4C 0.0270(16) 0.0206(14) 0.0180(13) -0.0010(12) 0.0019(11) -0.0029(11)
N41C 0.0439(16) 0.0169(13) 0.0225(13) 0.0020(11) -0.0117(11) -0.0026(10)
N5C 0.0291(13) 0.0179(12) 0.0169(11) -0.0001(10) -0.0024(10) -0.0017(9)
C6C 0.0207(14) 0.0194(14) 0.0198(13) 0.0018(12) 0.0003(11) 0.0000(11)
C7C 0.0287(16) 0.0183(14) 0.0178(13) 0.0070(12) -0.0006(11) -0.0029(11)
C8C 0.0276(16) 0.0242(15) 0.0246(14) 0.0043(12) 0.0002(12) -0.0052(11)
C9C 0.0332(18) 0.0356(19) 0.0289(16) 0.0140(14) -0.0070(13) -0.0060(13)
C10C 0.063(2) 0.0298(18) 0.0232(15) 0.0222(16) -0.0057(15) 0.0008(13)
C11C 0.059(2) 0.0231(16) 0.0225(15) 0.0035(16) 0.0011(15) -0.0006(12)
C12C 0.0357(17) 0.0192(15) 0.0228(14) 0.0023(13) -0.0013(12) -0.0013(11)
N1B 0.0322(15) 0.0275(15) 0.0337(14) -0.0025(11) -0.0015(11) -0.0036(11)
C2B 0.0266(17) 0.0264(17) 0.0423(18) -0.0010(13) 0.0001(14) 0.0012(14)
S21B 0.0513(6) 0.0265(4) 0.0512(5) -0.0139(4) -0.0142(4) 0.0101(4)
N3B 0.0318(15) 0.0236(14) 0.0355(14) -0.0067(11) -0.0028(11) 0.0026(11)
C4B 0.0319(18) 0.0237(16) 0.0419(18) -0.0013(13) 0.0070(14) 0.0037(14)
O41B 0.0526(15) 0.0276(12) 0.0449(13) -0.0122(11) 0.0007(11) 0.0006(10)
C5B 0.0320(17) 0.0285(17) 0.0349(16) 0.0020(14) 0.0104(13) 0.0025(14)
C51B 0.048(2) 0.0267(17) 0.0449(19) 0.0031(15) 0.0115(16) 0.0081(14)
C6B 0.0339(18) 0.0323(17) 0.0341(17) 0.0063(14) 0.0088(14) 0.0023(14)
N1D 0.0449(17) 0.0249(14) 0.0375(15) -0.0037(12) -0.0059(12) -0.0006(11)
C2D 0.046(2) 0.0273(18) 0.0384(18) -0.0066(15) -0.0103(15) 0.0063(14)
N21D 0.100(3) 0.0249(16) 0.0395(17) -0.0150(17) -0.0194(18) 0.0039(14)
N3D 0.0451(17) 0.0230(14) 0.0328(14) -0.0095(12) -0.0064(12) 0.0051(11)
C4D 0.0312(18) 0.0260(16) 0.0356(17) -0.0051(13) 0.0007(14) 0.0023(14)
N41D 0.060(2) 0.0249(14) 0.0278(14) -0.0099(13) -0.0023(13) 0.0027(11)
N5D 0.0298(14) 0.0255(14) 0.0319(13) -0.0049(11) 0.0021(11) 0.0016(11)
C6D 0.0214(15) 0.0262(16) 0.0345(16) -0.0026(12) 0.0011(12) 0.0001(13)
C7D 0.0272(16) 0.0256(16) 0.0330(16) -0.0046(13) 0.0066(13) -0.0022(13)
C8D 0.047(2) 0.0263(17) 0.0395(18) -0.0005(15) 0.0143(15) 0.0017(13)
C9D 0.058(2) 0.038(2) 0.0378(19) -0.0105(17) 0.0173(17) -0.0108(15)
C10D 0.043(2) 0.051(2) 0.0295(17) -0.0028(17) 0.0126(15) -0.0041(15)
C11D 0.050(2) 0.0374(19) 0.0337(18) 0.0032(16) -0.0023(15) 0.0048(15)
C12D 0.043(2) 0.0272(17) 0.0386(18) 0.0045(15) -0.0048(15) -0.0011(14)
C1X 0.0332(18) 0.0279(17) 0.0335(16) 0.0003(14) 0.0064(13) 0.0022(13)
O11X 0.0457(14) 0.0250(12) 0.0397(12) -0.0003(10) -0.0022(10) -0.0018(9)
N2X 0.0363(16) 0.0251(14) 0.0371(14) -0.0016(11) 0.0089(12) -0.0017(11)
C3X 0.0358(19) 0.0383(19) 0.0406(18) -0.0042(15) 0.0005(15) -0.0012(15)
C4X 0.067(3) 0.0295(19) 0.052(2) -0.0021(18) 0.0225(18) -0.0119(16)

loop_
_atom_type_symbol
_atom_type_description
_atom_type_scat_dispersion_real
_atom_type_scat_dispersion_imag
_atom_type_scat_source
C C 0.0033 0.0016 'International Tables Vol C Tables 4.2.6.8 and 6.1.1.4'
H H 0.0000 0.0000 'International Tables Vol C Tables 4.2.6.8 and 6.1.1.4'
N N 0.0061 0.0033 'International Tables Vol C Tables 4.2.6.8 and 6.1.1.4'
O O 0.0106 0.0060 'International Tables Vol C Tables 4.2.6.8 and 6.1.1.4'
S S 0.1246 0.1234 'International Tables Vol C Tables 4.2.6.8 and 6.1.1.4'

loop_
_geom_angle_atom_site_label_1
_geom_angle_atom_site_label_2
_geom_angle_atom_site_label_3
_geom_angle
C2A N1A C6A 123.4(2)
C2A N1A H1A 114(2)
C6A N1A H1A 122(2)
N1A C2A N3A 114.9(2)
N1A C2A S21A 122.59(19)
N3A C2A S21A 122.5(2)
C2A N3A C4A 125.9(2)
C2A N3A H3A 118.2(19)
C4A N3A H3A 115.5(19)
O41A C4A N3A 120.0(2)
O41A C4A C5A 124.3(3)
N3A C4A C5A 115.6(2)
C6A C5A C4A 117.7(3)
C6A C5A C51A 123.8(3)
C4A C5A C51A 118.4(2)
C5A C51A H51A 109.5
C5A C51A H52A 109.5
H51A C51A H52A 109.5
C5A C51A H53A 109.5
H51A C51A H53A 109.5
H52A C51A H53A 109.5
C5A C6A N1A 122.3(3)
C5A C6A H6A 118.9
N1A C6A H6A 118.9
C6C N1C C2C 114.9(2)
N21C C2C N1C 117.0(2)
N21C C2C N3C 117.8(2)
N1C C2C N3C 125.2(2)
C2C N21C H21C 115(2)
C2C N21C H22C 120(2)
H21C N21C H22C 116(3)
C4C N3C C2C 113.9(2)
N5C C4C N41C 116.8(2)
N5C C4C N3C 125.8(2)
N41C C4C N3C 117.3(2)
C4C N41C H41C 117(2)
C4C N41C H42C 118(2)
H41C N41C H42C 123(3)
C6C N5C C4C 114.1(2)
N1C C6C N5C 126.0(2)
N1C C6C C7C 116.0(2)
N5C C6C C7C 118.0(2)
C12C C7C C8C 120.2(2)
C12C C7C C6C 120.2(2)
C8C C7C C6C 119.5(3)
C9C C8C C7C 119.6(3)
C9C C8C H8C 120.2
C7C C8C H8C 120.2
C8C C9C C10C 119.9(3)
C8C C9C H9C 120.1
C10C C9C H9C 120.1
C11C C10C C9C 120.9(3)
C11C C10C H10C 119.6
C9C C10C H10C 119.6
C10C C11C C12C 119.8(3)
C10C C11C H11C 120.1
C12C C11C H11C 120.1
C7C C12C C11C 119.6(3)
C7C C12C H12C 120.2
C11C C12C H12C 120.2
C2B N1B C6B 122.6(3)
C2B N1B H1B 118(2)
C6B N1B H1B 119(2)
N3B C2B N1B 115.3(3)
N3B C2B S21B 123.4(2)
N1B C2B S21B 121.3(2)
C2B N3B C4B 126.3(3)
C2B N3B H3B 116(2)
C4B N3B H3B 118(2)
O41B C4B N3B 120.5(3)
O41B C4B C5B 124.1(3)
N3B C4B C5B 115.4(3)
C6B C5B C4B 118.2(3)
C6B C5B C51B 123.0(3)
C4B C5B C51B 118.7(3)
C5B C51B H51B 109.5
C5B C51B H52B 109.5
H51B C51B H52B 109.5
C5B C51B H53B 109.5
H51B C51B H53B 109.5
H52B C51B H53B 109.5
C5B C6B N1B 122.1(3)
C5B C6B H6B 119.0
N1B C6B H6B 119.0
C6D N1D C2D 115.5(3)
N21D C2D N1D 116.5(3)
N21D C2D N3D 118.3(3)
N1D C2D N3D 125.1(3)
C2D N21D H21D 121(3)
C2D N21D H22D 118(3)
H21D N21D H22D 118(4)
C4D N3D C2D 113.7(3)
N3D C4D N41D 116.5(3)
N3D C4D N5D 126.4(3)
N41D C4D N5D 117.1(3)
C4D N41D H41D 118(2)
C4D N41D H42D 123(2)
H41D N41D H42D 118(3)
C6D N5D C4D 113.6(3)
N1D C6D N5D 125.6(3)
N1D C6D C7D 115.4(3)
N5D C6D C7D 118.9(3)
C12D C7D C8D 118.2(3)
C12D C7D C6D 122.1(3)
C8D C7D C6D 119.6(3)
C9D C8D C7D 121.3(3)
C9D C8D H8D 119.4
C7D C8D H8D 119.4
C10D C9D C8D 119.9(3)
C10D C9D H9D 120.1
C8D C9D H9D 120.1
C11D C10D C9D 119.5(3)
C11D C10D H10D 120.3
C9D C10D H10D 120.3
C10D C11D C12D 120.4(3)
C10D C11D H11D 119.8
C12D C11D H11D 119.8
C7D C12D C11D 120.6(3)
C7D C12D H12D 119.7
C11D C12D H12D 119.7
O11X C1X N2X 124.8(3)
O11X C1X H1X 117.6
N2X C1X H1X 117.6
C1X N2X C4X 121.5(3)
C1X N2X C3X 120.5(3)
C4X N2X C3X 117.9(3)
N2X C3X H3X1 109.5
N2X C3X H3X2 109.5
H3X1 C3X H3X2 109.5
N2X C3X H3X3 109.5
H3X1 C3X H3X3 109.5
H3X2 C3X H3X3 109.5
N2X C4X H4X1 109.5
N2X C4X H4X2 109.5
H4X1 C4X H4X2 109.5
N2X C4X H4X3 109.5
H4X1 C4X H4X3 109.5
H4X2 C4X H4X3 109.5

loop_
_geom_bond_atom_site_label_1
_geom_bond_atom_site_label_2
_geom_bond_distance
N1A C2A 1.345(3)
N1A C6A 1.370(4)
N1A H1A 0.849(17)
C2A N3A 1.368(3)
C2A S21A 1.670(3)
N3A C4A 1.398(4)
N3A H3A 0.890(18)
C4A O41A 1.224(3)
C4A C5A 1.443(4)
C5A C6A 1.351(4)
C5A C51A 1.499(4)
C51A H51A 0.9800
C51A H52A 0.9800
C51A H53A 0.9800
C6A H6A 0.9500
N1C C6C 1.334(3)
N1C C2C 1.340(3)
C2C N21C 1.337(4)
C2C N3C 1.353(3)
N21C H21C 0.864(18)
N21C H22C 0.870(18)
N3C C4C 1.348(3)
C4C N5C 1.345(3)
C4C N41C 1.346(3)
N41C H41C 0.879(18)
N41C H42C 0.895(18)
N5C C6C 1.339(3)
C6C C7C 1.495(4)
C7C C12C 1.388(4)
C7C C8C 1.397(4)
C8C C9C 1.387(4)
C8C H8C 0.9500
C9C C10C 1.388(5)
C9C H9C 0.9500
C10C C11C 1.371(5)
C10C H10C 0.9500
C11C C12C 1.399(4)
C11C H11C 0.9500
C12C H12C 0.9500
N1B C2B 1.358(4)
N1B C6B 1.374(4)
N1B H1B 0.862(18)
C2B N3B 1.353(4)
C2B S21B 1.669(3)
N3B C4B 1.388(4)
N3B H3B 0.880(18)
C4B O41B 1.236(4)
C4B C5B 1.447(4)
C5B C6B 1.341(4)
C5B C51B 1.502(4)
C51B H51B 0.9800
C51B H52B 0.9800
C51B H53B 0.9800
C6B H6B 0.9500
N1D C6D 1.325(4)
N1D C2D 1.349(4)
C2D N21D 1.324(4)
C2D N3D 1.349(4)
N21D H21D 0.886(19)
N21D H22D 0.891(19)
N3D C4D 1.340(4)
C4D N41D 1.345(4)
C4D N5D 1.359(4)
N41D H41D 0.877(18)
N41D H42D 0.887(18)
N5D C6D 1.345(4)
C6D C7D 1.495(4)
C7D C12D 1.384(4)
C7D C8D 1.389(4)
C8D C9D 1.384(5)
C8D H8D 0.9500
C9D C10D 1.382(5)
C9D H9D 0.9500
C10D C11D 1.378(5)
C10D H10D 0.9500
C11D C12D 1.390(4)
C11D H11D 0.9500
C12D H12D 0.9500
C1X O11X 1.233(4)
C1X N2X 1.323(4)
C1X H1X 0.9500
N2X C4X 1.455(4)
N2X C3X 1.457(4)
C3X H3X1 0.9800
C3X H3X2 0.9800
C3X H3X3 0.9800
C4X H4X1 0.9800
C4X H4X2 0.9800
C4X H4X3 0.9800

loop_
_geom_hbond_atom_site_label_D
_geom_hbond_atom_site_label_H
_geom_hbond_atom_site_label_A
_geom_hbond_site_symmetry_A
_geom_hbond_distance_DH
_geom_hbond_distance_HA
_geom_hbond_distance_DA
_geom_hbond_angle_DHA
N1A H1A N1C 4_565 0.849(17) 2.13(2) 2.946(3) 162(3)
N3A H3A N3C . 0.890(18) 2.213(18) 3.099(3) 174(3)
N1B H1B O11X . 0.862(18) 1.919(19) 2.771(3) 169(3)
N3B H3B N3D . 0.880(18) 2.227(18) 3.107(3) 177(3)
N21C H21C S21A 4_666 0.864(18) 2.629(19) 3.483(2) 170(3)
N21C H22C O41A . 0.870(18) 1.972(19) 2.840(3) 175(3)
N41C H41C S21A . 0.879(18) 2.540(19) 3.413(2) 173(3)
N41C H42C N5C 3_756 0.895(18) 2.152(19) 3.042(3) 173(3)
N21D H21D O11X 4_676 0.886(19) 2.09(2) 2.934(4) 159(4)
N21D H22D O41B . 0.891(19) 1.96(2) 2.840(4) 167(4)
N41D H41D S21B . 0.877(18) 2.58(2) 3.436(3) 165(3)
N41D H42D N5D 3_666 0.887(18) 2.40(2) 3.275(4) 170(3)
C10C H10C O41A 2_746 0.95 2.54 3.350(4) 143.3

loop_
_geom_torsion_atom_site_label_1
_geom_torsion_atom_site_label_2
_geom_torsion_atom_site_label_3
_geom_torsion_atom_site_label_4
_geom_torsion
C6A N1A C2A N3A 0.5(4)
C6A N1A C2A S21A -179.7(2)
N1A C2A N3A C4A -4.1(4)
S21A C2A N3A C4A 176.1(2)
C2A N3A C4A O41A -173.7(3)
C2A N3A C4A C5A 5.1(4)
O41A C4A C5A C6A 176.3(3)
N3A C4A C5A C6A -2.5(4)
O41A C4A C5A C51A -0.8(5)
N3A C4A C5A C51A -179.6(3)
C4A C5A C6A N1A -0.7(4)
C51A C5A C6A N1A 176.2(3)
C2A N1A C6A C5A 1.8(5)
C6C N1C C2C N21C -177.6(3)
C6C N1C C2C N3C 2.4(4)
N21C C2C N3C C4C 178.0(3)
N1C C2C N3C C4C -2.0(4)
C2C N3C C4C N5C 0.1(4)
C2C N3C C4C N41C -179.0(3)
N41C C4C N5C C6C -179.8(3)
N3C C4C N5C C6C 1.0(4)
C2C N1C C6C N5C -1.0(4)
C2C N1C C6C C7C 178.8(3)
C4C N5C C6C N1C -0.5(4)
C4C N5C C6C C7C 179.7(3)
N1C C6C C7C C12C 135.0(3)
N5C C6C C7C C12C -45.2(4)
N1C C6C C7C C8C -40.8(4)
N5C C6C C7C C8C 139.0(3)
C12C C7C C8C C9C 1.4(4)
C6C C7C C8C C9C 177.2(3)
C7C C8C C9C C10C -2.7(5)
C8C C9C C10C C11C 1.6(5)
C9C C10C C11C C12C 0.9(5)
C8C C7C C12C C11C 1.1(4)
C6C C7C C12C C11C -174.7(3)
C10C C11C C12C C7C -2.2(5)
C6B N1B C2B N3B -4.4(5)
C6B N1B C2B S21B 175.4(3)
N1B C2B N3B C4B 5.1(5)
S21B C2B N3B C4B -174.7(3)
C2B N3B C4B O41B 176.9(3)
C2B N3B C4B C5B -2.8(5)
O41B C4B C5B C6B 179.9(3)
N3B C4B C5B C6B -0.4(5)
O41B C4B C5B C51B -3.3(5)
N3B C4B C5B C51B 176.3(3)
C4B C5B C6B N1B 1.0(5)
C51B C5B C6B N1B -175.6(3)
C2B N1B C6B C5B 1.6(5)
C6D N1D C2D N21D -176.4(4)
C6D N1D C2D N3D 2.3(5)
N21D C2D N3D C4D 177.6(4)
N1D C2D N3D C4D -1.0(5)
C2D N3D C4D N41D -179.6(3)
C2D N3D C4D N5D -1.8(5)
N3D C4D N5D C6D 3.1(5)
N41D C4D N5D C6D -179.2(3)
C2D N1D C6D N5D -0.9(5)
C2D N1D C6D C7D 176.7(3)
C4D N5D C6D N1D -1.6(5)
C4D N5D C6D C7D -179.1(3)
N1D C6D C7D C12D -172.6(3)
N5D C6D C7D C12D 5.2(4)
N1D C6D C7D C8D 4.0(4)
N5D C6D C7D C8D -178.2(3)
C12D C7D C8D C9D 1.2(5)
C6D C7D C8D C9D -175.5(3)
C7D C8D C9D C10D -0.2(5)
C8D C9D C10D C11D -2.1(5)
C9D C10D C11D C12D 3.2(6)
C8D C7D C12D C11D -0.1(5)
C6D C7D C12D C11D 176.5(3)
C10D C11D C12D C7D -2.1(6)
O11X C1X N2X C4X 179.1(3)
O11X C1X N2X C3X 1.5(5)

_cod_database_fobs_code 2020975
